data_4336967
loop_
_publ_author_name
'Li-Yun Du'
'Wen-Juan Shi'
'Lei Hou'
'Yao-Yu Wang'
'Qi-Zhen Shi'
'Zhonghua Zhu'

_publ_section_title
;
 Solvent or Temperature Induced Diverse Coordination Polymers of Silver(I)
 Sulfate and Bipyrazole Systems: Syntheses, Crystal Structures,
 Luminescence, and Sorption Properties
;
_journal_name_full 'Inorganic Chemistry'
_journal_page_first 14018
_journal_page_last 14027
_journal_paper_doi 10.1021/ic401765r
_journal_volume 52
_journal_year 2013
_chemical_formula_sum 'C40 H58 Ag4 N16 O9 S2'
_chemical_formula_weight 1402.62
_chemical_name_systematic
;
 ?
;
_space_group_IT_number 1
_symmetry_cell_setting triclinic
_symmetry_space_group_name_Hall 'P 1'
_symmetry_space_group_name_H-M 'P 1'
_atom_sites_solution_hydrogens geom
_atom_sites_solution_primary direct
_atom_sites_solution_secondary difmap
_audit_creation_method SHELXL-97
_cell_angle_alpha 109.471(2)
_cell_angle_beta 101.616(2)
_cell_angle_gamma 112.420(2)
_cell_formula_units_Z 1
_cell_length_a 11.3533(15)
_cell_length_b 11.4578(15)
_cell_length_c 12.932(3)
_cell_measurement_reflns_used 1878
_cell_measurement_temperature 296(2)
_cell_measurement_theta_max 23.21
_cell_measurement_theta_min 2.67
_cell_volume 1358.0(4)
_computing_structure_refinement 'SHELXL-97 (Sheldrick, 1997)'
_computing_structure_solution 'SHELXS-97 (Sheldrick, 1990)'
_diffrn_ambient_temperature 296(2)
_diffrn_measured_fraction_theta_full 0.975
_diffrn_measured_fraction_theta_max 0.975
_diffrn_radiation_monochromator graphite
_diffrn_radiation_source 'fine-focus sealed tube'
_diffrn_radiation_type MoK\a
_diffrn_radiation_wavelength 0.71073
_diffrn_reflns_av_R_equivalents 0.0209
_diffrn_reflns_av_sigmaI/netI 0.0581
_diffrn_reflns_limit_h_max 13
_diffrn_reflns_limit_h_min -9
_diffrn_reflns_limit_k_max 13
_diffrn_reflns_limit_k_min -14
_diffrn_reflns_limit_l_max 14
_diffrn_reflns_limit_l_min -15
_diffrn_reflns_number 7335
_diffrn_reflns_theta_full 26.00
_diffrn_reflns_theta_max 26.00
_diffrn_reflns_theta_min 1.80
_exptl_absorpt_coefficient_mu 1.562
_exptl_absorpt_correction_T_max 0.8722
_exptl_absorpt_correction_T_min 0.7772
_exptl_absorpt_correction_type multi-scan
_exptl_absorpt_process_details sadabs
_exptl_crystal_colour colorless
_exptl_crystal_density_diffrn 1.715
_exptl_crystal_description block
_exptl_crystal_F_000 702
_exptl_crystal_size_max 0.17
_exptl_crystal_size_mid 0.11
_exptl_crystal_size_min 0.09
_refine_diff_density_max 1.193
_refine_diff_density_min -0.679
_refine_diff_density_rms 0.131
_refine_ls_abs_structure_details 'Flack H D (1983), Acta Cryst. A39, 876-881'
_refine_ls_abs_structure_Flack 0.51(6)
_refine_ls_extinction_method none
_refine_ls_goodness_of_fit_ref 1.050
_refine_ls_hydrogen_treatment constr
_refine_ls_matrix_type full
_refine_ls_number_parameters 655
_refine_ls_number_reflns 6236
_refine_ls_number_restraints 0
_refine_ls_restrained_S_all 1.049
_refine_ls_R_factor_all 0.0672
_refine_ls_R_factor_gt 0.0532
_refine_ls_shift/su_max 0.000
_refine_ls_shift/su_mean 0.000
_refine_ls_structure_factor_coef Fsqd
_refine_ls_weighting_details 'calc w=1/[\s^2^(Fo^2^)+(0.0885P)^2^+0.8063P] where P=(Fo^2^+2Fc^2^)/3'
_refine_ls_weighting_scheme calc
_refine_ls_wR_factor_gt 0.1381
_refine_ls_wR_factor_ref 0.1536
_reflns_number_gt 5055
_reflns_number_total 6236
_reflns_threshold_expression >2sigma(I)
_cod_data_source_file ic401765r_si_002_1.cif
_cod_data_source_block 1
_cod_database_code 4336967

loop_
_symmetry_equiv_pos_as_xyz
'x, y, z'

loop_
_atom_site_label
_atom_site_type_symbol
_atom_site_fract_x
_atom_site_fract_y
_atom_site_fract_z
_atom_site_U_iso_or_equiv
_atom_site_adp_type
_atom_site_occupancy
_atom_site_symmetry_multiplicity
_atom_site_calc_flag
_atom_site_refinement_flags
Ag1 Ag 0.85921(10) 0.94655(11) -0.10883(8) 0.0538(3) Uani 1 1 d .
Ag2 Ag 0.29701(11) 0.47822(10) 0.26384(9) 0.0545(3) Uani 1 1 d .
Ag3 Ag 0.16755(10) -0.36805(10) 0.38475(8) 0.0501(3) Uani 1 1 d .
Ag4 Ag 1.75469(10) 1.14816(10) -0.22104(8) 0.0510(3) Uani 1 1 d .
S1 S 0.6486(3) 0.7502(3) -0.3970(3) 0.0373(7) Uani 1 1 d .
S2 S -0.0238(3) 0.3684(3) 0.0819(3) 0.0394(7) Uani 1 1 d .
O1 O 0.6440(12) 0.7976(13) -0.2788(8) 0.071(3) Uani 1 1 d .
O4 O 0.5134(9) 0.7157(11) -0.4785(8) 0.053(3) Uani 1 1 d .
O2 O 0.6636(12) 0.6236(10) -0.4295(11) 0.072(3) Uani 1 1 d .
O3 O 0.7558(11) 0.8649(11) -0.4010(10) 0.073(3) Uani 1 1 d .
O5 O 0.0897(12) 0.3375(12) 0.0914(10) 0.070(3) Uani 1 1 d .
O6 O -0.0333(12) 0.4185(12) 0.1987(8) 0.070(3) Uani 1 1 d .
O7 O -0.0013(12) 0.4737(10) 0.0404(8) 0.063(3) Uani 1 1 d .
O8 O -0.1491(11) 0.2374(10) -0.0044(8) 0.070(3) Uani 1 1 d .
N1 N 0.7383(11) 0.9289(12) 0.0054(9) 0.046(3) Uani 1 1 d .
N2 N 0.7050(12) 1.0284(12) 0.0478(10) 0.048(3) Uani 1 1 d .
H2A H 0.7302 1.1031 0.0374 0.057 Uiso 1 1 calc R
N3 N 0.4153(11) 0.6572(10) 0.2341(8) 0.040(2) Uani 1 1 d .
N4 N 0.5212(13) 0.7709(11) 0.3289(10) 0.052(3) Uani 1 1 d .
H4A H 0.5337 0.7832 0.4004 0.063 Uiso 1 1 calc R
N5 N 0.3132(12) 0.3359(11) 0.3398(9) 0.045(3) Uani 1 1 d .
N6 N 0.4411(13) 0.3610(12) 0.3995(10) 0.049(3) Uani 1 1 d .
H6D H 0.5130 0.4432 0.4340 0.058 Uiso 1 1 calc R
N7 N 0.1993(13) -0.2178(11) 0.3203(9) 0.046(3) Uani 1 1 d .
N8 N 0.1452(12) -0.2451(10) 0.2071(9) 0.047(3) Uani 1 1 d .
H8A H 0.0946 -0.3291 0.1495 0.056 Uiso 1 1 calc R
N9 N 0.1801(11) -0.4617(11) 0.4997(9) 0.039(2) Uani 1 1 d .
N11 N -0.0818(12) -0.7856(11) 0.7217(10) 0.046(3) Uani 1 1 d .
N10 N 0.2971(10) -0.4483(9) 0.5637(8) 0.036(2) Uani 1 1 d .
H10D H 0.3767 -0.3952 0.5666 0.043 Uiso 1 1 calc R
N12 N -0.0360(11) -0.8735(11) 0.6682(9) 0.043(2) Uani 1 1 d .
H12A H -0.0597 -0.9553 0.6660 0.052 Uiso 1 1 calc R
N13 N 1.5568(10) 1.0623(11) -0.2126(9) 0.040(2) Uani 1 1 d .
N14 N 1.4975(10) 0.9346(10) -0.2173(8) 0.037(2) Uani 1 1 d .
H14A H 1.5249 0.8734 -0.2394 0.045 Uiso 1 1 calc R
N15 N 1.0594(11) 1.0246(11) -0.1246(9) 0.042(3) Uani 1 1 d .
N16 N 1.1584(11) 1.1465(11) -0.0327(9) 0.045(3) Uani 1 1 d .
H16D H 1.1428 1.2040 0.0178 0.054 Uiso 1 1 calc R
C1 C 0.701(2) 0.7026(18) 0.0060(18) 0.079(5) Uani 1 1 d .
H1A H 0.6781 0.6574 -0.0779 0.119 Uiso 1 1 calc R
H1B H 0.6428 0.6377 0.0283 0.119 Uiso 1 1 calc R
H1C H 0.7956 0.7308 0.0466 0.119 Uiso 1 1 calc R
C2 C 0.6819(14) 0.8323(16) 0.0393(11) 0.050(3) Uani 1 1 d .
C3 C 0.6096(13) 0.8730(14) 0.1092(11) 0.041(3) Uani 1 1 d .
C4 C 0.6273(14) 0.9973(13) 0.1088(11) 0.042(3) Uani 1 1 d .
C5 C 0.5640(19) 1.0898(18) 0.1618(14) 0.065(4) Uani 1 1 d .
H5A H 0.6114 1.1810 0.1646 0.098 Uiso 1 1 calc R
H5B H 0.5732 1.1011 0.2404 0.098 Uiso 1 1 calc R
H5C H 0.4684 1.0446 0.1131 0.098 Uiso 1 1 calc R
C6 C 0.3281(18) 0.5804(18) 0.0193(14) 0.069(5) Uani 1 1 d .
H6A H 0.3592 0.5183 -0.0208 0.103 Uiso 1 1 calc R
H6B H 0.3180 0.6339 -0.0221 0.103 Uiso 1 1 calc R
H6C H 0.2410 0.5255 0.0214 0.103 Uiso 1 1 calc R
C7 C 0.4287(13) 0.6776(14) 0.1406(11) 0.039(3) Uani 1 1 d .
C8 C 0.5470(12) 0.8058(13) 0.1770(11) 0.040(3) Uani 1 1 d .
C9 C 0.6063(15) 0.8642(14) 0.3008(12) 0.049(3) Uani 1 1 d .
C10 C 0.7355(17) 0.9926(15) 0.3916(13) 0.063(4) Uani 1 1 d .
H10A H 0.7302 1.0145 0.4683 0.094 Uiso 1 1 calc R
H10B H 0.7481 1.0708 0.3743 0.094 Uiso 1 1 calc R
H10C H 0.8119 0.9755 0.3908 0.094 Uiso 1 1 calc R
C11 C 0.0812(15) 0.1346(16) 0.2420(14) 0.058(4) Uani 1 1 d .
H11A H 0.0363 0.0502 0.2504 0.087 Uiso 1 1 calc R
H11B H 0.0578 0.1109 0.1595 0.087 Uiso 1 1 calc R
H11C H 0.0517 0.2005 0.2781 0.087 Uiso 1 1 calc R
C12 C 0.2311(13) 0.1989(13) 0.3003(11) 0.041(3) Uani 1 1 d .
C13 C 0.3106(13) 0.1383(12) 0.3350(10) 0.038(3) Uani 1 1 d .
C14 C 0.4431(14) 0.2474(13) 0.3990(11) 0.043(3) Uani 1 1 d .
C15 C 0.5666(18) 0.2546(19) 0.4618(15) 0.071(5) Uani 1 1 d .
H15A H 0.6432 0.3197 0.4535 0.107 Uiso 1 1 calc R
H15B H 0.5593 0.1624 0.4301 0.107 Uiso 1 1 calc R
H15C H 0.5802 0.2865 0.5441 0.107 Uiso 1 1 calc R
C16 C 0.3515(17) -0.0067(15) 0.5106(10) 0.053(4) Uani 1 1 d .
H16A H 0.2908 -0.0353 0.5499 0.079 Uiso 1 1 calc R
H16B H 0.3950 0.0943 0.5406 0.079 Uiso 1 1 calc R
H16C H 0.4205 -0.0346 0.5250 0.079 Uiso 1 1 calc R
C17 C 0.2705(15) -0.0765(13) 0.3796(11) 0.046(3) Uani 1 1 d .
C18 C 0.2532(13) -0.0147(12) 0.3033(11) 0.039(3) Uani 1 1 d .
C19 C 0.1785(13) -0.1278(12) 0.1940(10) 0.039(3) Uani 1 1 d .
C20 C 0.1302(17) -0.1370(16) 0.0732(11) 0.057(4) Uani 1 1 d .
H20A H 0.1246 -0.2195 0.0154 0.085 Uiso 1 1 calc R
H20B H 0.1940 -0.0539 0.0718 0.085 Uiso 1 1 calc R
H20C H 0.0410 -0.1433 0.0552 0.085 Uiso 1 1 calc R
C21 C -0.0653(15) -0.592(2) 0.4620(17) 0.075(5) Uani 1 1 d .
H21A H -0.0706 -0.5205 0.4416 0.113 Uiso 1 1 calc R
H21B H -0.1104 -0.6017 0.5163 0.113 Uiso 1 1 calc R
H21C H -0.1097 -0.6808 0.3916 0.113 Uiso 1 1 calc R
C22 C 0.0831(13) -0.5506(14) 0.5189(12) 0.045(3) Uani 1 1 d .
C23 C 0.1365(12) -0.5926(11) 0.5962(10) 0.034(3) Uani 1 1 d .
C24 C 0.2784(13) -0.5232(13) 0.6207(11) 0.037(3) Uani 1 1 d .
C25 C 0.3946(15) -0.5296(15) 0.6945(13) 0.056(4) Uani 1 1 d .
H25A H 0.4798 -0.4690 0.6932 0.085 Uiso 1 1 calc R
H25B H 0.3790 -0.6252 0.6629 0.085 Uiso 1 1 calc R
H25C H 0.3991 -0.4988 0.7746 0.085 Uiso 1 1 calc R
C26 C -0.0457(16) -0.5501(15) 0.7562(14) 0.058(4) Uani 1 1 d .
H26A H -0.1355 -0.5728 0.7090 0.087 Uiso 1 1 calc R
H26B H 0.0224 -0.4673 0.7575 0.087 Uiso 1 1 calc R
H26C H -0.0402 -0.5321 0.8355 0.087 Uiso 1 1 calc R
C27 C -0.0207(12) -0.6703(13) 0.7046(11) 0.038(3) Uani 1 1 d .
C28 C 0.0634(11) -0.6874(12) 0.6401(10) 0.034(2) Uani 1 1 d .
C29 C 0.0506(14) -0.8186(13) 0.6188(12) 0.045(3) Uani 1 1 d .
C30 C 0.1115(18) -0.8990(16) 0.5545(16) 0.064(4) Uani 1 1 d .
H30A H 0.1536 -0.9300 0.6039 0.096 Uiso 1 1 calc R
H30B H 0.1796 -0.8389 0.5352 0.096 Uiso 1 1 calc R
H30C H 0.0404 -0.9798 0.4831 0.096 Uiso 1 1 calc R
C31 C 1.5164(16) 1.2657(15) -0.1727(14) 0.059(4) Uani 1 1 d .
H31A H 1.6144 1.3259 -0.1377 0.089 Uiso 1 1 calc R
H31B H 1.4746 1.3065 -0.1248 0.089 Uiso 1 1 calc R
H31C H 1.4820 1.2566 -0.2507 0.089 Uiso 1 1 calc R
C32 C 1.4827(13) 1.1230(14) -0.1802(11) 0.040(3) Uani 1 1 d .
C33 C 1.3716(13) 1.0319(12) -0.1608(10) 0.038(3) Uani 1 1 d .
C34 C 1.3893(11) 0.9126(12) -0.1832(9) 0.032(2) Uani 1 1 d .
C35 C 1.3138(16) 0.7801(14) -0.1712(14) 0.060(4) Uani 1 1 d .
H35A H 1.2665 0.6997 -0.2480 0.089 Uiso 1 1 calc R
H35B H 1.2485 0.7886 -0.1364 0.089 Uiso 1 1 calc R
H35C H 1.3786 0.7679 -0.1215 0.089 Uiso 1 1 calc R
C36 C 1.0423(14) 0.8269(14) -0.2873(12) 0.053(3) Uani 1 1 d .
H36A H 1.0350 0.7524 -0.2662 0.079 Uiso 1 1 calc R
H36B H 1.0886 0.8271 -0.3417 0.079 Uiso 1 1 calc R
H36C H 0.9519 0.8119 -0.3238 0.079 Uiso 1 1 calc R
C37 C 1.1225(13) 0.9666(13) -0.1781(10) 0.037(3) Uani 1 1 d .
C38 C 1.2664(13) 1.0561(13) -0.1254(10) 0.036(3) Uani 1 1 d .
C39 C 1.2841(12) 1.1693(13) -0.0281(12) 0.042(3) Uani 1 1 d .
C40 C 1.4127(13) 1.2980(15) 0.0682(13) 0.063(4) Uani 1 1 d .
H40A H 1.4164 1.3812 0.0638 0.094 Uiso 1 1 calc R
H40B H 1.4917 1.2909 0.0584 0.094 Uiso 1 1 calc R
H40C H 1.4121 1.3040 0.1439 0.094 Uiso 1 1 calc R
O1W O -0.271(5) -0.458(5) 0.257(4) 0.150(15) Uiso 0.45 1 d P
O1W' O -0.151(4) -0.313(4) 0.348(3) 0.152(13) Uiso 0.55 1 d P

loop_
_atom_site_aniso_label
_atom_site_aniso_U_11
_atom_site_aniso_U_22
_atom_site_aniso_U_33
_atom_site_aniso_U_23
_atom_site_aniso_U_13
_atom_site_aniso_U_12
Ag1 0.0395(6) 0.0705(7) 0.0537(6) 0.0316(5) 0.0259(5) 0.0217(5)
Ag2 0.0768(8) 0.0445(6) 0.0598(6) 0.0328(5) 0.0399(6) 0.0310(6)
Ag3 0.0651(7) 0.0538(6) 0.0606(6) 0.0416(5) 0.0368(5) 0.0359(5)
Ag4 0.0413(6) 0.0606(6) 0.0570(6) 0.0340(5) 0.0311(5) 0.0175(5)
S1 0.0286(15) 0.0357(15) 0.0399(15) 0.0170(12) 0.0151(13) 0.0076(12)
S2 0.0395(18) 0.0346(16) 0.0360(14) 0.0158(12) 0.0151(13) 0.0102(13)
O1 0.064(7) 0.118(9) 0.034(5) 0.021(5) 0.017(5) 0.057(7)
O4 0.029(5) 0.076(7) 0.045(5) 0.038(5) 0.008(4) 0.010(5)
O2 0.061(7) 0.041(6) 0.096(8) 0.018(5) 0.023(6) 0.023(5)
O3 0.051(6) 0.059(6) 0.099(8) 0.049(6) 0.032(6) 0.003(5)
O5 0.068(7) 0.072(7) 0.068(6) 0.021(5) 0.020(6) 0.044(6)
O6 0.076(8) 0.079(7) 0.037(5) 0.014(5) 0.026(5) 0.030(6)
O7 0.087(8) 0.039(5) 0.049(5) 0.024(4) 0.014(5) 0.018(5)
O8 0.060(7) 0.052(6) 0.036(5) 0.016(4) 0.002(4) -0.019(5)
N1 0.040(6) 0.052(7) 0.045(6) 0.026(5) 0.024(5) 0.013(5)
N2 0.045(7) 0.047(6) 0.059(7) 0.039(5) 0.027(6) 0.014(5)
N3 0.043(6) 0.036(5) 0.036(5) 0.022(4) 0.010(5) 0.010(5)
N4 0.075(9) 0.044(6) 0.047(6) 0.031(5) 0.027(6) 0.026(6)
N5 0.058(7) 0.039(6) 0.043(6) 0.026(5) 0.027(5) 0.019(5)
N6 0.052(7) 0.049(7) 0.049(6) 0.024(5) 0.028(5) 0.023(6)
N7 0.063(8) 0.038(6) 0.054(6) 0.027(5) 0.034(6) 0.030(6)
N8 0.061(7) 0.027(5) 0.041(5) 0.015(4) 0.009(5) 0.015(5)
N9 0.040(6) 0.044(6) 0.047(5) 0.034(5) 0.021(5) 0.018(5)
N11 0.053(7) 0.038(6) 0.051(6) 0.024(5) 0.029(6) 0.016(5)
N10 0.029(5) 0.030(5) 0.045(5) 0.022(4) 0.014(4) 0.007(4)
N12 0.050(7) 0.041(6) 0.058(6) 0.039(5) 0.034(5) 0.020(5)
N13 0.029(5) 0.046(6) 0.038(5) 0.018(4) 0.015(4) 0.010(5)
N14 0.030(5) 0.038(6) 0.038(5) 0.012(4) 0.012(4) 0.017(4)
N15 0.032(6) 0.038(6) 0.048(6) 0.014(5) 0.014(5) 0.013(5)
N16 0.043(6) 0.042(6) 0.053(6) 0.013(5) 0.028(5) 0.027(5)
C1 0.086(14) 0.055(10) 0.099(13) 0.032(9) 0.037(11) 0.036(10)
C2 0.046(8) 0.067(9) 0.046(7) 0.035(7) 0.019(6) 0.027(7)
C3 0.037(7) 0.047(7) 0.052(7) 0.030(6) 0.024(6) 0.023(6)
C4 0.046(7) 0.043(7) 0.044(7) 0.025(5) 0.024(6) 0.019(6)
C5 0.082(12) 0.069(10) 0.067(9) 0.041(8) 0.043(9) 0.040(9)
C6 0.065(11) 0.070(11) 0.068(10) 0.039(8) 0.025(8) 0.023(9)
C7 0.037(7) 0.055(8) 0.043(7) 0.033(6) 0.021(6) 0.026(6)
C8 0.035(7) 0.039(7) 0.058(8) 0.028(6) 0.029(6) 0.017(6)
C9 0.059(9) 0.042(7) 0.059(8) 0.032(6) 0.036(7) 0.021(7)
C10 0.066(10) 0.042(8) 0.059(9) 0.021(7) 0.017(8) 0.012(7)
C11 0.041(8) 0.054(9) 0.076(10) 0.036(8) 0.017(7) 0.016(7)
C12 0.042(7) 0.039(7) 0.044(7) 0.021(5) 0.023(6) 0.017(6)
C13 0.047(7) 0.031(6) 0.035(6) 0.016(5) 0.015(5) 0.018(6)
C14 0.042(7) 0.030(6) 0.047(7) 0.012(5) 0.025(6) 0.010(5)
C15 0.060(10) 0.075(11) 0.080(11) 0.030(9) 0.025(9) 0.041(9)
C16 0.070(10) 0.066(9) 0.023(5) 0.020(6) 0.018(6) 0.034(8)
C17 0.068(10) 0.029(6) 0.046(7) 0.021(5) 0.020(7) 0.026(6)
C18 0.036(6) 0.030(6) 0.048(7) 0.021(5) 0.016(5) 0.013(5)
C19 0.045(7) 0.033(6) 0.033(6) 0.016(5) 0.018(5) 0.011(6)
C20 0.076(10) 0.057(8) 0.042(7) 0.034(6) 0.019(7) 0.028(8)
C21 0.025(7) 0.090(12) 0.107(13) 0.067(11) 0.015(8) 0.009(8)
C22 0.039(7) 0.049(8) 0.056(8) 0.035(6) 0.024(6) 0.017(6)
C23 0.029(6) 0.028(6) 0.046(6) 0.021(5) 0.020(5) 0.009(5)
C24 0.035(6) 0.038(6) 0.053(7) 0.032(6) 0.030(6) 0.017(5)
C25 0.048(8) 0.055(9) 0.076(10) 0.042(7) 0.026(7) 0.022(7)
C26 0.059(9) 0.046(8) 0.076(10) 0.031(7) 0.044(8) 0.021(7)
C27 0.031(6) 0.034(6) 0.043(6) 0.018(5) 0.018(5) 0.008(5)
C28 0.029(6) 0.039(6) 0.049(6) 0.032(5) 0.023(5) 0.015(5)
C29 0.041(7) 0.041(7) 0.062(8) 0.032(6) 0.026(6) 0.020(6)
C30 0.074(11) 0.055(9) 0.104(12) 0.046(9) 0.059(10) 0.048(9)
C31 0.059(9) 0.053(8) 0.074(10) 0.041(7) 0.038(8) 0.019(7)
C32 0.034(7) 0.044(7) 0.038(6) 0.019(5) 0.015(5) 0.014(6)
C33 0.031(6) 0.034(6) 0.033(6) 0.015(5) 0.012(5) 0.001(5)
C34 0.032(6) 0.038(6) 0.025(5) 0.014(4) 0.018(4) 0.014(5)
C35 0.062(10) 0.041(7) 0.086(10) 0.037(7) 0.041(8) 0.022(7)
C36 0.035(7) 0.046(8) 0.064(8) 0.019(6) 0.013(6) 0.017(6)
C37 0.037(7) 0.050(7) 0.039(6) 0.023(5) 0.022(5) 0.029(6)
C38 0.035(6) 0.041(6) 0.038(6) 0.019(5) 0.014(5) 0.022(5)
C39 0.030(6) 0.034(6) 0.056(7) 0.015(5) 0.018(6) 0.013(5)
C40 0.032(7) 0.044(8) 0.072(9) -0.001(7) 0.016(7) 0.006(6)

loop_
_atom_type_symbol
_atom_type_description
_atom_type_scat_dispersion_real
_atom_type_scat_dispersion_imag
_atom_type_scat_source
C C 0.0033 0.0016 'International Tables Vol C Tables 4.2.6.8 and 6.1.1.4'
H H 0.0000 0.0000 'International Tables Vol C Tables 4.2.6.8 and 6.1.1.4'
N N 0.0061 0.0033 'International Tables Vol C Tables 4.2.6.8 and 6.1.1.4'
O O 0.0106 0.0060 'International Tables Vol C Tables 4.2.6.8 and 6.1.1.4'
S S 0.1246 0.1234 'International Tables Vol C Tables 4.2.6.8 and 6.1.1.4'
Ag Ag -0.8971 1.1015 'International Tables Vol C Tables 4.2.6.8 and 6.1.1.4'

loop_
_geom_angle_atom_site_label_1
_geom_angle_atom_site_label_2
_geom_angle_atom_site_label_3
_geom_angle
_geom_angle_site_symmetry_1
_geom_angle_site_symmetry_3
N15 Ag1 N1 149.0(4) . .
N15 Ag1 O1 122.9(4) . .
N1 Ag1 O1 88.1(4) . .
N3 Ag2 N5 144.1(4) . .
N3 Ag2 O5 103.3(4) . .
N5 Ag2 O5 106.3(4) . .
N3 Ag2 Ag3 90.8(3) . 1_565
N5 Ag2 Ag3 109.1(3) . 1_565
O5 Ag2 Ag3 89.7(3) . 1_565
N7 Ag3 N9 162.0(4) . .
N7 Ag3 O6 97.5(4) . 1_545
N9 Ag3 O6 100.4(4) . 1_545
N7 Ag3 Ag2 100.7(3) . 1_545
N9 Ag3 Ag2 86.4(3) . 1_545
O6 Ag3 Ag2 75.8(3) 1_545 1_545
N11 Ag4 N13 164.1(4) 1_774 .
N11 Ag4 O8 108.5(4) 1_774 1_765
N13 Ag4 O8 87.2(4) . 1_765
O3 S1 O2 113.3(7) . .
O3 S1 O1 109.2(7) . .
O2 S1 O1 110.5(8) . .
O3 S1 O4 108.6(6) . .
O2 S1 O4 109.5(6) . .
O1 S1 O4 105.5(6) . .
O7 S2 O5 109.7(8) . .
O7 S2 O8 109.2(6) . .
O5 S2 O8 107.5(7) . .
O7 S2 O6 110.7(6) . .
O5 S2 O6 108.8(7) . .
O8 S2 O6 110.9(7) . .
S1 O1 Ag1 118.5(7) . .
S2 O5 Ag2 121.6(6) . .
S2 O6 Ag3 123.1(7) . 1_565
S2 O8 Ag4 127.7(6) . 1_345
C2 N1 N2 107.5(11) . .
C2 N1 Ag1 133.6(10) . .
N2 N1 Ag1 118.8(8) . .
N1 N2 C4 110.6(11) . .
N1 N2 H2A 124.7 . .
C4 N2 H2A 124.7 . .
C7 N3 N4 106.1(10) . .
C7 N3 Ag2 136.2(8) . .
N4 N3 Ag2 116.3(7) . .
N3 N4 C9 113.1(11) . .
N3 N4 H4A 123.5 . .
C9 N4 H4A 123.5 . .
C12 N5 N6 105.4(11) . .
C12 N5 Ag2 129.4(9) . .
N6 N5 Ag2 118.7(8) . .
C14 N6 N5 113.3(11) . .
C14 N6 H6D 123.4 . .
N5 N6 H6D 123.4 . .
C17 N7 N8 104.4(10) . .
C17 N7 Ag3 129.3(9) . .
N8 N7 Ag3 126.2(8) . .
C19 N8 N7 112.5(9) . .
C19 N8 H8A 123.7 . .
N7 N8 H8A 123.7 . .
C22 N9 N10 104.7(10) . .
C22 N9 Ag3 131.0(9) . .
N10 N9 Ag3 124.1(8) . .
C27 N11 N12 104.5(10) . .
C27 N11 Ag4 131.5(9) . 1_336
N12 N11 Ag4 122.6(8) . 1_336
C24 N10 N9 113.2(10) . .
C24 N10 H10D 123.4 . .
N9 N10 H10D 123.4 . .
C29 N12 N11 112.8(10) . .
C29 N12 H12A 123.6 . .
N11 N12 H12A 123.6 . .
C32 N13 N14 106.5(10) . .
C32 N13 Ag4 131.1(9) . .
N14 N13 Ag4 121.1(8) . .
N13 N14 C34 112.0(10) . .
N13 N14 H14A 124.0 . .
C34 N14 H14A 124.0 . .
C37 N15 N16 105.8(10) . .
C37 N15 Ag1 135.2(9) . .
N16 N15 Ag1 114.5(8) . .
C39 N16 N15 112.5(10) . .
C39 N16 H16D 123.8 . .
N15 N16 H16D 123.8 . .
C2 C1 H1A 109.5 . .
C2 C1 H1B 109.5 . .
H1A C1 H1B 109.5 . .
C2 C1 H1C 109.5 . .
H1A C1 H1C 109.5 . .
H1B C1 H1C 109.5 . .
N1 C2 C3 109.6(12) . .
N1 C2 C1 121.1(14) . .
C3 C2 C1 129.3(14) . .
C4 C3 C2 103.2(12) . .
C4 C3 C8 128.8(12) . .
C2 C3 C8 127.6(12) . .
N2 C4 C3 109.1(12) . .
N2 C4 C5 122.1(12) . .
C3 C4 C5 128.7(13) . .
C4 C5 H5A 109.5 . .
C4 C5 H5B 109.5 . .
H5A C5 H5B 109.5 . .
C4 C5 H5C 109.5 . .
H5A C5 H5C 109.5 . .
H5B C5 H5C 109.5 . .
C7 C6 H6A 109.5 . .
C7 C6 H6B 109.5 . .
H6A C6 H6B 109.5 . .
C7 C6 H6C 109.5 . .
H6A C6 H6C 109.5 . .
H6B C6 H6C 109.5 . .
N3 C7 C8 110.1(11) . .
N3 C7 C6 123.3(13) . .
C8 C7 C6 126.5(12) . .
C7 C8 C9 105.7(11) . .
C7 C8 C3 131.4(11) . .
C9 C8 C3 122.8(11) . .
N4 C9 C8 105.0(11) . .
N4 C9 C10 122.0(12) . .
C8 C9 C10 132.9(13) . .
C9 C10 H10A 109.5 . .
C9 C10 H10B 109.5 . .
H10A C10 H10B 109.5 . .
C9 C10 H10C 109.5 . .
H10A C10 H10C 109.5 . .
H10B C10 H10C 109.5 . .
C12 C11 H11A 109.5 . .
C12 C11 H11B 109.5 . .
H11A C11 H11B 109.5 . .
C12 C11 H11C 109.5 . .
H11A C11 H11C 109.5 . .
H11B C11 H11C 109.5 . .
N5 C12 C13 108.8(12) . .
N5 C12 C11 121.3(12) . .
C13 C12 C11 129.6(12) . .
C14 C13 C12 106.3(11) . .
C14 C13 C18 129.9(12) . .
C12 C13 C18 123.8(12) . .
N6 C14 C13 106.3(12) . .
N6 C14 C15 121.1(13) . .
C13 C14 C15 132.6(14) . .
C14 C15 H15A 109.5 . .
C14 C15 H15B 109.5 . .
H15A C15 H15B 109.5 . .
C14 C15 H15C 109.5 . .
H15A C15 H15C 109.5 . .
H15B C15 H15C 109.5 . .
C17 C16 H16A 109.5 . .
C17 C16 H16B 109.5 . .
H16A C16 H16B 109.5 . .
C17 C16 H16C 109.5 . .
H16A C16 H16C 109.5 . .
H16B C16 H16C 109.5 . .
N7 C17 C18 110.9(10) . .
N7 C17 C16 119.3(12) . .
C18 C17 C16 129.7(11) . .
C19 C18 C17 103.8(10) . .
C19 C18 C13 128.4(11) . .
C17 C18 C13 127.8(11) . .
N8 C19 C18 108.1(10) . .
N8 C19 C20 120.3(10) . .
C18 C19 C20 131.6(12) . .
C19 C20 H20A 109.5 . .
C19 C20 H20B 109.5 . .
H20A C20 H20B 109.5 . .
C19 C20 H20C 109.5 . .
H20A C20 H20C 109.5 . .
H20B C20 H20C 109.5 . .
C22 C21 H21A 109.5 . .
C22 C21 H21B 109.5 . .
H21A C21 H21B 109.5 . .
C22 C21 H21C 109.5 . .
H21A C21 H21C 109.5 . .
H21B C21 H21C 109.5 . .
N9 C22 C23 111.9(11) . .
N9 C22 C21 120.8(12) . .
C23 C22 C21 127.4(12) . .
C22 C23 C24 103.3(11) . .
C22 C23 C28 128.2(11) . .
C24 C23 C28 128.4(10) . .
N10 C24 C23 106.9(10) . .
N10 C24 C25 122.6(11) . .
C23 C24 C25 130.5(11) . .
C24 C25 H25A 109.5 . .
C24 C25 H25B 109.5 . .
H25A C25 H25B 109.5 . .
C24 C25 H25C 109.5 . .
H25A C25 H25C 109.5 . .
H25B C25 H25C 109.5 . .
C27 C26 H26A 109.5 . .
C27 C26 H26B 109.5 . .
H26A C26 H26B 109.5 . .
C27 C26 H26C 109.5 . .
H26A C26 H26C 109.5 . .
H26B C26 H26C 109.5 . .
N11 C27 C28 110.5(11) . .
N11 C27 C26 118.5(11) . .
C28 C27 C26 131.0(12) . .
C29 C28 C27 105.4(10) . .
C29 C28 C23 127.4(11) . .
C27 C28 C23 126.9(11) . .
N12 C29 C28 106.8(11) . .
N12 C29 C30 121.3(12) . .
C28 C29 C30 131.9(13) . .
C29 C30 H30A 109.5 . .
C29 C30 H30B 109.5 . .
H30A C30 H30B 109.5 . .
C29 C30 H30C 109.5 . .
H30A C30 H30C 109.5 . .
H30B C30 H30C 109.5 . .
C32 C31 H31A 109.5 . .
C32 C31 H31B 109.5 . .
H31A C31 H31B 109.5 . .
C32 C31 H31C 109.5 . .
H31A C31 H31C 109.5 . .
H31B C31 H31C 109.5 . .
N13 C32 C33 110.9(12) . .
N13 C32 C31 120.7(12) . .
C33 C32 C31 128.4(13) . .
C34 C33 C32 103.1(11) . .
C34 C33 C38 128.0(11) . .
C32 C33 C38 128.9(12) . .
N14 C34 C33 107.4(11) . .
N14 C34 C35 121.3(11) . .
C33 C34 C35 131.3(11) . .
C34 C35 H35A 109.5 . .
C34 C35 H35B 109.5 . .
H35A C35 H35B 109.5 . .
C34 C35 H35C 109.5 . .
H35A C35 H35C 109.5 . .
H35B C35 H35C 109.5 . .
C37 C36 H36A 109.5 . .
C37 C36 H36B 109.5 . .
H36A C36 H36B 109.5 . .
C37 C36 H36C 109.5 . .
H36A C36 H36C 109.5 . .
H36B C36 H36C 109.5 . .
N15 C37 C38 111.3(10) . .
N15 C37 C36 120.5(11) . .
C38 C37 C36 128.0(11) . .
C39 C38 C37 103.7(10) . .
C39 C38 C33 128.0(11) . .
C37 C38 C33 128.2(10) . .
N16 C39 C38 106.5(10) . .
N16 C39 C40 122.6(12) . .
C38 C39 C40 130.8(12) . .
C39 C40 H40A 109.5 . .
C39 C40 H40B 109.5 . .
H40A C40 H40B 109.5 . .
C39 C40 H40C 109.5 . .
H40A C40 H40C 109.5 . .
H40B C40 H40C 109.5 . .

loop_
_geom_bond_atom_site_label_1
_geom_bond_atom_site_label_2
_geom_bond_distance
_geom_bond_site_symmetry_2
Ag1 N15 2.182(11) .
Ag1 N1 2.216(11) .
Ag1 O1 2.423(10) .
Ag2 N3 2.189(10) .
Ag2 N5 2.210(11) .
Ag2 O5 2.389(11) .
Ag2 Ag3 2.9617(14) 1_565
Ag3 N7 2.096(11) .
Ag3 N9 2.116(10) .
Ag3 O6 2.566(10) 1_545
Ag3 Ag2 2.9617(14) 1_545
Ag4 N11 2.103(12) 1_774
Ag4 N13 2.124(10) .
Ag4 O8 2.469(9) 1_765
S1 O3 1.435(10) .
S1 O2 1.456(11) .
S1 O1 1.461(10) .
S1 O4 1.493(9) .
S2 O7 1.435(10) .
S2 O5 1.454(11) .
S2 O8 1.462(9) .
S2 O6 1.468(10) .
O6 Ag3 2.566(10) 1_565
O8 Ag4 2.469(9) 1_345
N1 C2 1.313(18) .
N1 N2 1.318(16) .
N2 C4 1.325(17) .
N2 H2A 0.8600 .
N3 C7 1.332(15) .
N3 N4 1.339(15) .
N4 C9 1.349(17) .
N4 H4A 0.8600 .
N5 C12 1.323(16) .
N5 N6 1.368(16) .
N6 C14 1.308(17) .
N6 H6D 0.8600 .
N7 C17 1.337(16) .
N7 N8 1.343(15) .
N8 C19 1.330(16) .
N8 H8A 0.8600 .
N9 C22 1.317(16) .
N9 N10 1.339(13) .
N11 C27 1.354(16) .
N11 N12 1.357(16) .
N11 Ag4 2.103(12) 1_336
N10 C24 1.293(15) .
N10 H10D 0.8600 .
N12 C29 1.349(16) .
N12 H12A 0.8600 .
N13 C32 1.328(17) .
N13 N14 1.330(14) .
N14 C34 1.350(15) .
N14 H14A 0.8600 .
N15 C37 1.300(15) .
N15 N16 1.336(14) .
N16 C39 1.335(17) .
N16 H16D 0.8600 .
C1 C2 1.52(2) .
C1 H1A 0.9600 .
C1 H1B 0.9600 .
C1 H1C 0.9600 .
C2 C3 1.421(19) .
C3 C4 1.361(18) .
C3 C8 1.466(17) .
C4 C5 1.55(2) .
C5 H5A 0.9600 .
C5 H5B 0.9600 .
C5 H5C 0.9600 .
C6 C7 1.47(2) .
C6 H6A 0.9600 .
C6 H6B 0.9600 .
C6 H6C 0.9600 .
C7 C8 1.401(18) .
C8 C9 1.405(18) .
C9 C10 1.485(19) .
C10 H10A 0.9600 .
C10 H10B 0.9600 .
C10 H10C 0.9600 .
C11 C12 1.471(19) .
C11 H11A 0.9600 .
C11 H11B 0.9600 .
C11 H11C 0.9600 .
C12 C13 1.422(17) .
C13 C14 1.372(17) .
C13 C18 1.485(16) .
C14 C15 1.43(2) .
C15 H15A 0.9600 .
C15 H15B 0.9600 .
C15 H15C 0.9600 .
C16 C17 1.505(17) .
C16 H16A 0.9600 .
C16 H16B 0.9600 .
C16 H16C 0.9600 .
C17 C18 1.416(17) .
C18 C19 1.362(16) .
C19 C20 1.501(16) .
C20 H20A 0.9600 .
C20 H20B 0.9600 .
C20 H20C 0.9600 .
C21 C22 1.504(19) .
C21 H21A 0.9600 .
C21 H21B 0.9600 .
C21 H21C 0.9600 .
C22 C23 1.378(17) .
C23 C24 1.407(16) .
C23 C28 1.451(15) .
C24 C25 1.507(19) .
C25 H25A 0.9600 .
C25 H25B 0.9600 .
C25 H25C 0.9600 .
C26 C27 1.478(19) .
C26 H26A 0.9600 .
C26 H26B 0.9600 .
C26 H26C 0.9600 .
C27 C28 1.413(17) .
C28 C29 1.378(17) .
C29 C30 1.491(19) .
C30 H30A 0.9600 .
C30 H30B 0.9600 .
C30 H30C 0.9600 .
C31 C32 1.494(19) .
C31 H31A 0.9600 .
C31 H31B 0.9600 .
C31 H31C 0.9600 .
C32 C33 1.429(18) .
C33 C34 1.400(18) .
C33 C38 1.450(17) .
C34 C35 1.511(17) .
C35 H35A 0.9600 .
C35 H35B 0.9600 .
C35 H35C 0.9600 .
C36 C37 1.499(17) .
C36 H36A 0.9600 .
C36 H36B 0.9600 .
C36 H36C 0.9600 .
C37 C38 1.412(17) .
C38 C39 1.384(17) .
C39 C40 1.502(17) .
C40 H40A 0.9600 .
C40 H40B 0.9600 .
C40 H40C 0.9600 .
O1W O1W' 1.53(5) .
